data_7016999
loop_
_publ_author_name
'Zhang, Shu-Hua'
'Ma, Lu-Fang'
'Zou, Hua-Hong'
'Wang, Yin Guang'
'Liang, Hong'
'Zeng, Ming Hua'

_publ_section_title
;
 Anion induced diversification from heptanuclear to tetranuclear clusters:
 Syntheses, structures and magnetic properties.
;
_journal_issue 43
_journal_name_full 'Dalton transactions (Cambridge, England : 2003)'
_journal_page_first 11402
_journal_page_last 11409
_journal_paper_doi 10.1039/c1dt10517e
_journal_volume 40
_journal_year 2011
_chemical_formula_sum 'C96 H110 Cl2 Co7 N24 O33'
_chemical_formula_weight 2611.49
_chemical_name_systematic
;
?
;
_space_group_IT_number 148
_symmetry_cell_setting rhombohedral
_symmetry_space_group_name_Hall '-R 3'
_symmetry_space_group_name_H-M 'R -3 :H'
_atom_sites_solution_hydrogens geom
_atom_sites_solution_primary direct
_atom_sites_solution_secondary difmap
_audit_creation_method SHELXL-97
_cell_angle_alpha 90.00
_cell_angle_beta 90.00
_cell_angle_gamma 120.00
_cell_formula_units_Z 3
_cell_length_a 20.2022(10)
_cell_length_b 20.2022(10)
_cell_length_c 27.387(3)
_cell_measurement_reflns_used 2509
_cell_measurement_temperature 293(2)
_cell_measurement_theta_max 25.00
_cell_measurement_theta_min 1.89
_cell_volume 9679.9(13)
_computing_cell_refinement 'SAINT (Bruker, 2004)'
_computing_data_collection 'SMART(Bruker 2004)'
_computing_data_reduction SAINT
_computing_molecular_graphics 'SHELXTL (Sheldrick, 2008)'
_computing_publication_material 'SHELXL97 (Sheldrick, 2008)'
_computing_structure_refinement 'SHELXL97 (Sheldrick, 2008)'
_computing_structure_solution 'SHELXS97 (Sheldrick, 2008)'
_diffrn_ambient_temperature 293(2)
_diffrn_measured_fraction_theta_full 0.984
_diffrn_measured_fraction_theta_max 0.984
_diffrn_measurement_device_type 'CCD area detector'
_diffrn_measurement_method 'phi and omega scans'
_diffrn_radiation_monochromator graphite
_diffrn_radiation_source 'fine-focus sealed tube'
_diffrn_radiation_type MoK\a
_diffrn_radiation_wavelength 0.71073
_diffrn_reflns_av_R_equivalents 0.0482
_diffrn_reflns_av_sigmaI/netI 0.0306
_diffrn_reflns_limit_h_max 24
_diffrn_reflns_limit_h_min -22
_diffrn_reflns_limit_k_max 24
_diffrn_reflns_limit_k_min -23
_diffrn_reflns_limit_l_max 32
_diffrn_reflns_limit_l_min -32
_diffrn_reflns_number 30121
_diffrn_reflns_theta_full 25.00
_diffrn_reflns_theta_max 25.00
_diffrn_reflns_theta_min 1.89
_exptl_absorpt_coefficient_mu 0.996
_exptl_absorpt_correction_type none
_exptl_crystal_colour red
_exptl_crystal_density_diffrn 1.344
_exptl_crystal_density_method 'not measured'
_exptl_crystal_description block
_exptl_crystal_F_000 4023
_exptl_crystal_size_max 0.16
_exptl_crystal_size_mid 0.14
_exptl_crystal_size_min 0.07
_refine_diff_density_max 1.571
_refine_diff_density_min -0.458
_refine_diff_density_rms 0.099
_refine_ls_extinction_method none
_refine_ls_goodness_of_fit_ref 1.053
_refine_ls_hydrogen_treatment mixed
_refine_ls_matrix_type full
_refine_ls_number_parameters 251
_refine_ls_number_reflns 3745
_refine_ls_number_restraints 27
_refine_ls_restrained_S_all 1.060
_refine_ls_R_factor_all 0.0993
_refine_ls_R_factor_gt 0.0659
_refine_ls_shift/su_max 0.002
_refine_ls_shift/su_mean 0.000
_refine_ls_structure_factor_coef Fsqd
_refine_ls_weighting_details 'calc w=1/[\s^2^(Fo^2^)+(0.1138P)^2^+49.3030P] where P=(Fo^2^+2Fc^2^)/3'
_refine_ls_weighting_scheme calc
_refine_ls_wR_factor_gt 0.1784
_refine_ls_wR_factor_ref 0.2176
_reflns_number_gt 2509
_reflns_number_total 3745
_reflns_threshold_expression >2sigma(I)
_cod_data_source_file c1dt10517e.txt
_cod_data_source_block com(NO:695915)
_cod_depositor_comments
;
The following automatic conversions were performed:

'_symmetry_cell_setting' value 'Rhombohedral' changed to
'rhombohedral' according to
/home/saulius/struct/CIF-dictionaries/cif_core.dic dictionary named
'cif_core.dic' version 2.4.1 from 2010-06-29.

Automatic conversion script
Id: cif_fix_values 1715 2011-07-08 13:25:40Z adriana 
;
_cod_original_cell_volume 9679.8(12)
_cod_original_sg_symbol_H-M 'R-3 '
_cod_database_code 7016999

loop_
_symmetry_equiv_pos_as_xyz
'x, y, z'
'-y, x-y, z'
'-x+y, -x, z'
'x+2/3, y+1/3, z+1/3'
'-y+2/3, x-y+1/3, z+1/3'
'-x+y+2/3, -x+1/3, z+1/3'
'x+1/3, y+2/3, z+2/3'
'-y+1/3, x-y+2/3, z+2/3'
'-x+y+1/3, -x+2/3, z+2/3'
'-x, -y, -z'
'y, -x+y, -z'
'x-y, x, -z'
'-x+2/3, -y+1/3, -z+1/3'
'y+2/3, -x+y+1/3, -z+1/3'
'x-y+2/3, x+1/3, -z+1/3'
'-x+1/3, -y+2/3, -z+2/3'
'y+1/3, -x+y+2/3, -z+2/3'
'x-y+1/3, x+2/3, -z+2/3'

loop_
_atom_site_label
_atom_site_type_symbol
_atom_site_fract_x
_atom_site_fract_y
_atom_site_fract_z
_atom_site_U_iso_or_equiv
_atom_site_adp_type
_atom_site_occupancy
_atom_site_symmetry_multiplicity
_atom_site_calc_flag
_atom_site_refinement_flags
Co1 Co 0.3333 0.6667 0.1667 0.0406(4) Uani 1 6 d S
Co2 Co 0.24831(4) 0.75926(4) 0.16971(2) 0.0465(3) Uani 1 1 d .
O1 O 0.3393(2) 0.75890(19) 0.20450(13) 0.0518(9) Uani 1 1 d .
O2 O 0.1617(2) 0.6670(2) 0.20215(14) 0.0582(10) Uani 1 1 d .
N1 N 0.2564(3) 0.8221(2) 0.22832(16) 0.0542(11) Uani 1 1 d .
N2 N 0.3031(3) 0.8580(3) 0.30289(17) 0.0686(14) Uani 1 1 d .
H2B H 0.3282 0.8620 0.3292 0.082 Uiso 1 1 calc R
N3 N 0.1605(3) 0.7618(3) 0.13590(18) 0.0622(12) Uani 1 1 d .
N4 N 0.0374(3) 0.7227(3) 0.1410(2) 0.0833(17) Uani 1 1 d .
H4B H -0.0084 0.7012 0.1523 0.100 Uiso 1 1 calc R
C1 C 0.2290(3) 0.8679(3) 0.2475(3) 0.0657(16) Uani 1 1 d .
C2 C 0.1821(4) 0.8932(4) 0.2272(3) 0.090(2) Uani 1 1 d .
H2A H 0.1629 0.8796 0.1957 0.108 Uiso 1 1 calc R
C3 C 0.1656(5) 0.9388(5) 0.2555(4) 0.117(3) Uani 1 1 d .
H3A H 0.1325 0.9546 0.2437 0.141 Uiso 1 1 calc R
C4 C 0.1975(6) 0.9618(6) 0.3014(5) 0.131(4) Uani 1 1 d .
H4A H 0.1864 0.9943 0.3191 0.157 Uiso 1 1 calc R
C5 C 0.2452(6) 0.9389(5) 0.3222(4) 0.110(3) Uani 1 1 d .
H5A H 0.2663 0.9549 0.3531 0.132 Uiso 1 1 calc R
C6 C 0.2593(4) 0.8912(4) 0.2942(2) 0.0729(18) Uani 1 1 d .
C7 C 0.2996(3) 0.8176(3) 0.26245(19) 0.0561(13) Uani 1 1 d .
C8 C 0.3391(3) 0.7730(3) 0.2554(2) 0.0577(14) Uani 1 1 d .
H8A H 0.3911 0.8016 0.2676 0.069 Uiso 1 1 calc R
H8B H 0.3126 0.7251 0.2731 0.069 Uiso 1 1 calc R
C9 C 0.1419(4) 0.7920(4) 0.0965(3) 0.0713(17) Uani 1 1 d .
C10 C 0.1849(5) 0.8349(4) 0.0568(3) 0.096(2) Uani 1 1 d .
H10A H 0.2371 0.8525 0.0550 0.116 Uiso 1 1 calc R
C11 C 0.1479(9) 0.8504(7) 0.0203(4) 0.148(5) Uani 1 1 d .
H11A H 0.1739 0.8750 -0.0081 0.177 Uiso 1 1 calc R
C12 C 0.0703(9) 0.8288(8) 0.0261(6) 0.175(6) Uani 1 1 d .
H12A H 0.0477 0.8452 0.0031 0.210 Uiso 1 1 calc R
C13 C 0.0278(7) 0.7856(7) 0.0635(5) 0.153(5) Uani 1 1 d .
H13A H -0.0242 0.7688 0.0654 0.184 Uiso 1 1 calc R
C14 C 0.0643(5) 0.7670(5) 0.0992(3) 0.090(2) Uani 1 1 d .
C15 C 0.0969(3) 0.7202(4) 0.1603(2) 0.0647(16) Uani 1 1 d .
C16 C 0.0960(4) 0.6749(4) 0.2038(3) 0.0744(18) Uani 1 1 d .
H16A H 0.0960 0.7010 0.2335 0.089 Uiso 1 1 calc R
H16B H 0.0502 0.6250 0.2034 0.089 Uiso 1 1 calc R
Cl1 Cl 0.3333 0.6667 0.37957(12) 0.0862(9) Uani 1 3 d SD
O1W O 0.4738(9) 0.6161(7) 0.3855(5) 0.132(4) Uani 0.50 1 d PU
H1WA H 0.5219 0.6446 0.3882 0.198 Uiso 0.50 1 d PR
H1WB H 0.4734 0.5895 0.4096 0.198 Uiso 0.50 1 d PR
O3 O 0.377(2) 0.643(3) 0.3522(7) 0.58(3) Uani 1 1 d DU
O4 O 0.3333 0.6667 0.4314(4) 0.732(13) Uani 1 3 d SDU
O3W O 0.5816(7) 0.5467(5) 0.4602(4) 0.209(4) Uani 1 1 d .
H3WA H 0.6063 0.5589 0.4870 0.313 Uiso 1 1 d R
H3WB H 0.5959 0.5854 0.4419 0.313 Uiso 1 1 d R
O4W O 0.5000 0.5000 0.5000 0.261(8) Uani 1 2 d SU
H4W H 0.4740 0.4822 0.4740 0.392 Uiso 1 1 d R
O2W O 0.3333 0.6667 0.6667 0.176(8) Uani 1 6 d S
H2WA H 0.3333 0.6667 0.6977 0.264 Uiso 1 3 d SR

loop_
_atom_site_aniso_label
_atom_site_aniso_U_11
_atom_site_aniso_U_22
_atom_site_aniso_U_33
_atom_site_aniso_U_23
_atom_site_aniso_U_13
_atom_site_aniso_U_12
Co1 0.0419(6) 0.0419(6) 0.0379(8) 0.000 0.000 0.0209(3)
Co2 0.0473(5) 0.0477(5) 0.0473(5) -0.0009(3) -0.0001(3) 0.0258(3)
O1 0.074(2) 0.056(2) 0.0370(18) -0.0037(15) -0.0073(16) 0.0418(19)
O2 0.064(2) 0.060(2) 0.060(2) 0.0115(18) 0.0164(18) 0.038(2)
N1 0.058(3) 0.051(3) 0.056(3) -0.006(2) 0.004(2) 0.029(2)
N2 0.087(4) 0.071(3) 0.046(3) -0.012(2) 0.002(2) 0.038(3)
N3 0.065(3) 0.061(3) 0.068(3) 0.000(2) 0.009(2) 0.037(3)
N4 0.065(3) 0.084(4) 0.109(5) 0.003(3) 0.000(3) 0.043(3)
C1 0.060(3) 0.055(3) 0.083(4) -0.010(3) 0.010(3) 0.030(3)
C2 0.082(5) 0.081(5) 0.119(6) -0.019(4) -0.004(4) 0.049(4)
C3 0.111(7) 0.104(6) 0.168(10) -0.041(6) -0.001(7) 0.078(6)
C4 0.126(8) 0.123(8) 0.170(10) -0.061(7) 0.007(7) 0.082(7)
C5 0.131(7) 0.106(6) 0.105(6) -0.039(5) 0.012(6) 0.068(6)
C6 0.084(4) 0.070(4) 0.067(4) -0.013(3) 0.017(3) 0.040(4)
C7 0.065(3) 0.053(3) 0.044(3) -0.004(2) 0.001(3) 0.024(3)
C8 0.075(4) 0.060(3) 0.041(3) -0.004(2) -0.003(3) 0.036(3)
C9 0.079(4) 0.057(4) 0.077(4) -0.003(3) -0.002(3) 0.034(3)
C10 0.111(6) 0.081(5) 0.084(5) 0.010(4) -0.004(5) 0.039(5)
C11 0.171(12) 0.129(9) 0.112(8) 0.039(7) -0.034(8) 0.052(8)
C12 0.163(12) 0.171(12) 0.169(12) 0.043(10) -0.075(10) 0.067(10)
C13 0.118(8) 0.158(10) 0.162(11) 0.039(9) -0.050(8) 0.054(8)
C14 0.089(5) 0.089(5) 0.096(5) 0.000(4) -0.019(4) 0.047(4)
C15 0.059(4) 0.061(4) 0.080(4) 0.001(3) 0.011(3) 0.034(3)
C16 0.066(4) 0.073(4) 0.091(5) 0.011(4) 0.024(3) 0.041(3)
Cl1 0.0913(13) 0.0913(13) 0.0758(19) 0.000 0.000 0.0457(7)
O1W 0.155(8) 0.104(7) 0.119(7) 0.025(6) 0.047(7) 0.053(6)
O3 0.58(3) 0.57(3) 0.58(3) 0.016(10) -0.019(10) 0.280(15)
O4 0.730(12) 0.730(12) 0.735(18) 0.000 0.000 0.365(6)
O3W 0.265(12) 0.144(7) 0.183(9) 0.000(6) 0.015(9) 0.077(8)
O4W 0.286(12) 0.236(11) 0.270(12) 0.016(8) -0.009(9) 0.138(9)
O2W 0.214(13) 0.214(13) 0.100(12) 0.000 0.000 0.107(7)

loop_
_atom_type_symbol
_atom_type_description
_atom_type_scat_dispersion_real
_atom_type_scat_dispersion_imag
_atom_type_scat_source
C C 0.0033 0.0016 'International Tables Vol C Tables 4.2.6.8 and 6.1.1.4'
H H 0.0000 0.0000 'International Tables Vol C Tables 4.2.6.8 and 6.1.1.4'
N N 0.0061 0.0033 'International Tables Vol C Tables 4.2.6.8 and 6.1.1.4'
O O 0.0106 0.0060 'International Tables Vol C Tables 4.2.6.8 and 6.1.1.4'
Co Co 0.3494 0.9721 'International Tables Vol C Tables 4.2.6.8 and 6.1.1.4'
Cl Cl 0.1484 0.1585 'International Tables Vol C Tables 4.2.6.8 and 6.1.1.4'

loop_
_geom_angle_atom_site_label_1
_geom_angle_atom_site_label_2
_geom_angle_atom_site_label_3
_geom_angle
_geom_angle_site_symmetry_1
_geom_angle_site_symmetry_3
O1 Co1 O1 97.38(12) 13_565 14_455
O1 Co1 O1 179.998(1) 13_565 .
O1 Co1 O1 82.62(12) 14_455 .
O1 Co1 O1 82.62(12) 13_565 2_665
O1 Co1 O1 179.997(1) 14_455 2_665
O1 Co1 O1 97.38(12) . 2_665
O1 Co1 O1 82.62(12) 13_565 3_565
O1 Co1 O1 82.62(12) 14_455 3_565
O1 Co1 O1 97.38(12) . 3_565
O1 Co1 O1 97.38(12) 2_665 3_565
O1 Co1 O1 97.38(13) 13_565 15
O1 Co1 O1 97.38(12) 14_455 15
O1 Co1 O1 82.62(12) . 15
O1 Co1 O1 82.62(12) 2_665 15
O1 Co1 O1 179.997(1) 3_565 15
O2 Co2 N1 98.75(17) 14_455 .
O2 Co2 O2 171.51(15) 14_455 .
N1 Co2 O2 89.47(17) . .
O2 Co2 N3 98.95(18) 14_455 .
N1 Co2 N3 98.36(19) . .
O2 Co2 N3 81.85(18) . .
O2 Co2 O1 91.96(15) 14_455 15
N1 Co2 O1 159.03(17) . 15
O2 Co2 O1 79.56(15) . 15
N3 Co2 O1 97.70(17) . 15
O2 Co2 O1 80.36(15) 14_455 .
N1 Co2 O1 80.94(16) . .
O2 Co2 O1 98.96(15) . .
N3 Co2 O1 178.92(17) . .
O1 Co2 O1 83.18(18) 15 .
C8 O1 Co2 116.7(3) . 14_455
C8 O1 Co2 111.0(3) . .
Co2 O1 Co2 97.48(14) 14_455 .
C8 O1 Co1 131.5(3) . .
Co2 O1 Co1 97.10(15) 14_455 .
Co2 O1 Co1 96.87(14) . .
C16 O2 Co2 117.7(4) . 15
C16 O2 Co2 109.8(3) . .
Co2 O2 Co2 102.57(16) 15 .
C7 N1 C1 106.0(5) . .
C7 N1 Co2 111.9(3) . .
C1 N1 Co2 142.0(4) . .
C7 N2 C6 107.5(5) . .
C7 N2 H2B 126.3 . .
C6 N2 H2B 126.3 . .
C15 N3 C9 106.5(5) . .
C15 N3 Co2 109.9(4) . .
C9 N3 Co2 143.5(4) . .
C15 N4 C14 106.3(6) . .
C15 N4 H4B 126.8 . .
C14 N4 H4B 126.8 . .
C6 C1 N1 108.4(6) . .
C6 C1 C2 120.4(6) . .
N1 C1 C2 131.1(6) . .
C3 C2 C1 117.3(8) . .
C3 C2 H2A 121.3 . .
C1 C2 H2A 121.3 . .
C2 C3 C4 120.8(9) . .
C2 C3 H3A 119.6 . .
C4 C3 H3A 119.6 . .
C5 C4 C3 123.2(8) . .
C5 C4 H4A 118.4 . .
C3 C4 H4A 118.4 . .
C6 C5 C4 115.5(9) . .
C6 C5 H5A 122.3 . .
C4 C5 H5A 122.3 . .
C5 C6 N2 131.3(7) . .
C5 C6 C1 122.7(8) . .
N2 C6 C1 106.0(5) . .
N1 C7 N2 112.1(5) . .
N1 C7 C8 121.9(5) . .
N2 C7 C8 126.0(5) . .
O1 C8 C7 107.8(4) . .
O1 C8 H8A 110.2 . .
C7 C8 H8A 110.2 . .
O1 C8 H8B 110.2 . .
C7 C8 H8B 110.2 . .
H8A C8 H8B 108.5 . .
N3 C9 C14 107.8(6) . .
N3 C9 C10 131.5(7) . .
C14 C9 C10 120.5(7) . .
C11 C10 C9 118.0(10) . .
C11 C10 H10A 121.0 . .
C9 C10 H10A 121.0 . .
C10 C11 C12 119.6(11) . .
C10 C11 H11A 120.2 . .
C12 C11 H11A 120.2 . .
C13 C12 C11 122.5(11) . .
C13 C12 H12A 118.7 . .
C11 C12 H12A 118.7 . .
C12 C13 C14 117.5(12) . .
C12 C13 H13A 121.2 . .
C14 C13 H13A 121.2 . .
N4 C14 C13 131.9(9) . .
N4 C14 C9 106.5(6) . .
C13 C14 C9 121.5(10) . .
N3 C15 N4 112.6(6) . .
N3 C15 C16 120.4(5) . .
N4 C15 C16 127.0(6) . .
O2 C16 C15 108.6(5) . .
O2 C16 H16A 110.0 . .
C15 C16 H16A 110.0 . .
O2 C16 H16B 110.0 . .
C15 C16 H16B 110.0 . .
H16A C16 H16B 108.4 . .
O3 Cl1 O3 94.2(13) 2_665 3_565
O3 Cl1 O3 94.2(13) 2_665 .
O3 Cl1 O3 94.2(13) 3_565 .
O3 Cl1 O4 122.3(10) 2_665 .
O3 Cl1 O4 122.3(10) 3_565 .
O3 Cl1 O4 122.3(10) . .
H1WA O1W H1WB 90.3 . .
H3WA O3W H3WB 111.3 . .
O3W O4W H4W 94.3 10_666 .

loop_
_geom_bond_atom_site_label_1
_geom_bond_atom_site_label_2
_geom_bond_distance
_geom_bond_site_symmetry_2
Co1 O1 2.082(3) 13_565
Co1 O1 2.082(3) 14_455
Co1 O1 2.082(3) .
Co1 O1 2.082(3) 2_665
Co1 O1 2.082(3) 3_565
Co1 O1 2.082(3) 15
Co2 O2 1.973(4) 14_455
Co2 N1 2.002(4) .
Co2 O2 2.016(4) .
Co2 N3 2.024(5) .
Co2 O1 2.067(4) 15
Co2 O1 2.074(3) .
O1 C8 1.424(6) .
O1 Co2 2.067(4) 14_455
O2 C16 1.414(7) .
O2 Co2 1.973(4) 15
N1 C7 1.313(7) .
N1 C1 1.397(7) .
N2 C7 1.356(7) .
N2 C6 1.372(9) .
N2 H2B 0.8600 .
N3 C15 1.312(7) .
N3 C9 1.380(8) .
N4 C15 1.338(8) .
N4 C14 1.385(10) .
N4 H4B 0.8600 .
C1 C6 1.394(9) .
C1 C2 1.398(10) .
C2 C3 1.366(10) .
C2 H2A 0.9300 .
C3 C4 1.384(15) .
C3 H3A 0.9300 .
C4 C5 1.383(14) .
C4 H4A 0.9300 .
C5 C6 1.369(9) .
C5 H5A 0.9300 .
C7 C8 1.484(8) .
C8 H8A 0.9700 .
C8 H8B 0.9700 .
C9 C14 1.388(10) .
C9 C10 1.392(10) .
C10 C11 1.376(13) .
C10 H10A 0.9300 .
C11 C12 1.410(18) .
C11 H11A 0.9300 .
C12 C13 1.341(18) .
C12 H12A 0.9300 .
C13 C14 1.385(13) .
C13 H13A 0.9300 .
C15 C16 1.496(9) .
C16 H16A 0.9700 .
C16 H16B 0.9700 .
Cl1 O3 1.406(9) 2_665
Cl1 O3 1.406(9) 3_565
Cl1 O3 1.406(9) .
Cl1 O4 1.419(10) .
O1W H1WA 0.8503 .
O1W H1WB 0.8497 .
O3W H3WA 0.8501 .
O3W H3WB 0.8505 .
O4W O3W 1.800(12) 10_666
O4W H4W 0.8502 .
O2W H2WA 0.8499 .

loop_
_geom_hbond_atom_site_label_D
_geom_hbond_atom_site_label_H
_geom_hbond_atom_site_label_A
_geom_hbond_distance_DH
_geom_hbond_distance_HA
_geom_hbond_distance_DA
_geom_hbond_angle_DHA
_geom_hbond_site_symmetry_A
N2 H2B O1W 0.86 1.94 2.791(13) 171.9 2_665
N4 H4B O3W 0.86 2.47 3.296(11) 161.9 17_455
